data_4071524
loop_
_publ_author_name
'Packheiser, Rico'
'Ecorchard, Petra'
'R\"uffer, Tobias'
'Lohan, Manja'
'Br\"auer, Bj\"orn'
'Justaud, Fr\'ed\'eric'
'Lapinte, Claude'
'Lang, Heinrich'

_publ_section_title
;
 Heterotrimetallic M&#x2212;M&#x2032;&#x2212;M&#x2032;&#x2032; Transition
 Metal Complexes Based on 1,3,5-Triethynylbenzene: Synthesis, Solid State
 Structure, and Electrochemical and UV&#x2212;Vis Characterization. EPR
 Analysis of thein SituGenerated Associated Radical Cations
;
_journal_issue 14
_journal_name_full Organometallics
_journal_page_first 3444
_journal_paper_doi 10.1021/om800206k
_journal_volume 27
_journal_year 2008
_chemical_formula_sum 'C43 H37 Fe N2 O3 Re'
_chemical_formula_weight 871.80
_chemical_name_systematic
;
 ?
;
_space_group_IT_number 14
_symmetry_cell_setting monoclinic
_symmetry_space_group_name_Hall '-P 2yn'
_symmetry_space_group_name_H-M 'P 1 21/n 1'
_atom_sites_solution_hydrogens geom
_atom_sites_solution_primary direct
_atom_sites_solution_secondary difmap
_audit_creation_method SHELXL-97
_cell_angle_alpha 90.00
_cell_angle_beta 101.457(5)
_cell_angle_gamma 90.00
_cell_formula_units_Z 4
_cell_length_a 16.0242(9)
_cell_length_b 12.0532(9)
_cell_length_c 19.8283(16)
_cell_measurement_reflns_used 10433
_cell_measurement_temperature 100
_cell_measurement_theta_max 25.9999
_cell_measurement_theta_min 2.7975
_cell_volume 3753.4(5)
_computing_cell_refinement
;
CrysAlis RED, Oxford Diffraction Ltd.,
Version 1.171.31.7 (release 18-10-2006 CrysAlis171 .NET)
(compiled Oct 18 2006,16:28:17)
;
_computing_data_collection
;
CrysAlis CCD, Oxford Diffraction Ltd.,
Version 1.171.31.7 (release 18-10-2006 CrysAlis171 .NET)
(compiled Oct 18 2006,16:28:17)
;
_computing_data_reduction
;
CrysAlis RED, Oxford Diffraction Ltd.,
Version 1.171.31.7 (release 18-10-2006 CrysAlis171 .NET)
(compiled Oct 18 2006,16:28:17)
;
_computing_publication_material shelxtl
_computing_structure_refinement 'SHELXL-97 (Sheldrick, 1997)'
_computing_structure_solution 'SHELXS-97 (Sheldrick, 1997)'
_diffrn_ambient_temperature 293(2)
_diffrn_measured_fraction_theta_full 0.996
_diffrn_measured_fraction_theta_max 0.996
_diffrn_radiation_monochromator graphite
_diffrn_radiation_source 'Enhance (Mo) X-ray Source'
_diffrn_radiation_type MoK\a
_diffrn_radiation_wavelength 0.71073
_diffrn_reflns_av_R_equivalents 0.0695
_diffrn_reflns_av_sigmaI/netI 0.0819
_diffrn_reflns_limit_h_max 19
_diffrn_reflns_limit_h_min -19
_diffrn_reflns_limit_k_max 14
_diffrn_reflns_limit_k_min -14
_diffrn_reflns_limit_l_max 24
_diffrn_reflns_limit_l_min -24
_diffrn_reflns_number 34504
_diffrn_reflns_theta_full 26.00
_diffrn_reflns_theta_max 26.00
_diffrn_reflns_theta_min 2.80
_exptl_absorpt_coefficient_mu 3.649
_exptl_absorpt_correction_T_max 1.00000
_exptl_absorpt_correction_T_min 0.71715
_exptl_absorpt_correction_type multi-scan
_exptl_crystal_colour yellow
_exptl_crystal_density_diffrn 1.543
_exptl_crystal_density_method 'not measured'
_exptl_crystal_description needle
_exptl_crystal_F_000 1736
_exptl_crystal_size_max 0.4
_exptl_crystal_size_mid 0.1
_exptl_crystal_size_min 0.1
_refine_diff_density_max 1.055
_refine_diff_density_min -0.754
_refine_diff_density_rms 0.125
_refine_ls_extinction_method none
_refine_ls_goodness_of_fit_ref 0.966
_refine_ls_hydrogen_treatment mixed
_refine_ls_matrix_type full
_refine_ls_number_parameters 607
_refine_ls_number_reflns 7356
_refine_ls_number_restraints 684
_refine_ls_restrained_S_all 0.929
_refine_ls_R_factor_all 0.0797
_refine_ls_R_factor_gt 0.0343
_refine_ls_shift/su_max 0.001
_refine_ls_shift/su_mean 0.000
_refine_ls_structure_factor_coef Fsqd
_refine_ls_weighting_details 'calc w=1/[\s^2^(Fo^2^)+(0.0343P)^2^+0.0000P] where P=(Fo^2^+2Fc^2^)/3'
_refine_ls_weighting_scheme calc
_refine_ls_wR_factor_gt 0.0625
_refine_ls_wR_factor_ref 0.0776
_reflns_number_gt 4677
_reflns_number_total 7356
_reflns_threshold_expression >2sigma(I)
_cod_data_source_file om800206k-file004.cif
_cod_data_source_block rico47
_cod_original_sg_symbol_H-M P2(1)/n
_cod_database_code 4071524

loop_
_symmetry_equiv_pos_as_xyz
'x, y, z'
'-x+1/2, y+1/2, -z+1/2'
'-x, -y, -z'
'x-1/2, -y-1/2, z-1/2'

loop_
_atom_site_label
_atom_site_type_symbol
_atom_site_fract_x
_atom_site_fract_y
_atom_site_fract_z
_atom_site_U_iso_or_equiv
_atom_site_adp_type
_atom_site_occupancy
_atom_site_symmetry_multiplicity
_atom_site_calc_flag
_atom_site_refinement_flags
_atom_site_disorder_assembly
_atom_site_disorder_group
Fe1 Fe 0.19487(12) -0.49420(15) 0.21960(13) 0.0479(5) Uani 0.610(4) 1 d PDU A 1
C1 C 0.2802(8) -0.4548(10) 0.3070(5) 0.076(2) Uani 0.610(4) 1 d PDU A 1
C2 C 0.1978(9) -0.4133(12) 0.3105(7) 0.096(2) Uani 0.610(4) 1 d PDU A 1
H2 H 0.1823 -0.3397 0.3150 0.115 Uiso 0.610(4) 1 calc PR A 1
C3 C 0.1444(9) -0.5080(13) 0.3056(6) 0.091(3) Uani 0.610(4) 1 d PDU A 1
H3 H 0.0872 -0.5061 0.3084 0.110 Uiso 0.610(4) 1 calc PR A 1
C4 C 0.1870(8) -0.6008(12) 0.2965(6) 0.085(3) Uani 0.610(4) 1 d PDU A 1
H4 H 0.1638 -0.6717 0.2909 0.102 Uiso 0.610(4) 1 calc PR A 1
C5 C 0.2718(8) -0.5738(11) 0.2969(7) 0.084(2) Uani 0.610(4) 1 d PDU A 1
H5 H 0.3149 -0.6229 0.2917 0.101 Uiso 0.610(4) 1 calc PR A 1
C6 C 0.2317(8) -0.4258(10) 0.1379(6) 0.075(2) Uani 0.610(4) 1 d PDU A 1
H6 H 0.2798 -0.3821 0.1390 0.090 Uiso 0.610(4) 1 calc PR A 1
C7 C 0.1507(7) -0.3858(11) 0.1432(7) 0.092(3) Uani 0.610(4) 1 d PDU A 1
H7 H 0.1357 -0.3125 0.1492 0.110 Uiso 0.610(4) 1 calc PR A 1
C8 C 0.0976(8) -0.4781(11) 0.1378(6) 0.090(3) Uani 0.610(4) 1 d PDU A 1
H8 H 0.0398 -0.4766 0.1389 0.108 Uiso 0.610(4) 1 calc PR A 1
C9 C 0.1444(8) -0.5729(12) 0.1305(6) 0.089(3) Uani 0.610(4) 1 d PDU A 1
H9 H 0.1237 -0.6452 0.1263 0.107 Uiso 0.610(4) 1 calc PR A 1
C10 C 0.2289(8) -0.5402(11) 0.1307(6) 0.087(3) Uani 0.610(4) 1 d PDU A 1
H10 H 0.2741 -0.5865 0.1268 0.105 Uiso 0.610(4) 1 calc PR A 1
C11 C 0.3582(8) -0.3910(10) 0.3134(6) 0.065(3) Uani 0.610(4) 1 d PDU A 1
C12 C 0.4224(8) -0.3405(12) 0.3224(8) 0.053(4) Uani 0.610(4) 1 d PU A 1
Fe1' Fe 0.21469(18) -0.4795(2) 0.2596(2) 0.0463(9) Uani 0.390(4) 1 d PDU A 2
C1' C 0.3415(7) -0.5085(11) 0.2688(8) 0.052(2) Uani 0.390(4) 1 d PDU A 2
C2' C 0.3065(9) -0.5806(12) 0.3133(9) 0.058(3) Uani 0.390(4) 1 d PDU A 2
H2' H 0.3235 -0.5861 0.3609 0.070 Uiso 0.390(4) 1 calc PR A 2
C3' C 0.2399(10) -0.6431(10) 0.2703(8) 0.058(3) Uani 0.390(4) 1 d PDU A 2
H3' H 0.2058 -0.6963 0.2855 0.070 Uiso 0.390(4) 1 calc PR A 2
C4' C 0.2349(9) -0.6116(11) 0.2035(8) 0.057(3) Uani 0.390(4) 1 d PDU A 2
H4' H 0.1969 -0.6409 0.1662 0.068 Uiso 0.390(4) 1 calc PR A 2
C5' C 0.2948(8) -0.5292(12) 0.1991(7) 0.054(2) Uani 0.390(4) 1 d PDU A 2
H5' H 0.3032 -0.4942 0.1593 0.065 Uiso 0.390(4) 1 calc PR A 2
C6' C 0.2014(9) -0.3164(10) 0.2803(8) 0.060(3) Uani 0.390(4) 1 d PDU A 2
H6' H 0.2451 -0.2646 0.2908 0.072 Uiso 0.390(4) 1 calc PR A 2
C7' C 0.1702(10) -0.3823(13) 0.3285(9) 0.065(3) Uani 0.390(4) 1 d PDU A 2
H7' H 0.1895 -0.3828 0.3759 0.078 Uiso 0.390(4) 1 calc PR A 2
C8' C 0.1044(8) -0.4470(13) 0.2909(9) 0.060(3) Uani 0.390(4) 1 d PDU A 2
H8' H 0.0717 -0.4982 0.3093 0.071 Uiso 0.390(4) 1 calc PR A 2
C9' C 0.0959(8) -0.4217(11) 0.2208(8) 0.056(3) Uani 0.390(4) 1 d PDU A 2
H9' H 0.0569 -0.4532 0.1849 0.067 Uiso 0.390(4) 1 calc PR A 2
C10' C 0.1562(8) -0.3411(11) 0.2143(8) 0.058(3) Uani 0.390(4) 1 d PDU A 2
H10' H 0.1648 -0.3096 0.1734 0.070 Uiso 0.390(4) 1 calc PR A 2
C11' C 0.4083(9) -0.4284(12) 0.2939(9) 0.047(4) Uani 0.390(4) 1 d PDU A 2
C12' C 0.4606(11) -0.3611(17) 0.3147(14) 0.049(6) Uani 0.390(4) 1 d PU A 2
C13 C 0.5092(5) -0.2762(5) 0.3399(3) 0.0543(18) Uani 1 1 d . . .
C14 C 0.5237(4) -0.1878(4) 0.2982(3) 0.0451(15) Uani 1 1 d . A .
H14 H 0.4858 -0.1758 0.2568 0.054 Uiso 1 1 calc R . .
C15 C 0.5931(3) -0.1173(5) 0.3166(3) 0.0342(13) Uani 1 1 d . . .
C16 C 0.6469(4) -0.1379(6) 0.3798(3) 0.0529(18) Uani 1 1 d . A .
H16 H 0.6929 -0.0909 0.3947 0.064 Uiso 1 1 calc R . .
C17 C 0.6333(4) -0.2277(6) 0.4215(3) 0.0518(17) Uani 1 1 d . . .
C18 C 0.5650(4) -0.2942(5) 0.4016(3) 0.0507(17) Uani 1 1 d . A .
H18 H 0.5555 -0.3526 0.4298 0.061 Uiso 1 1 calc R . .
C19 C 0.6061(3) -0.0289(5) 0.2699(3) 0.0338(13) Uani 1 1 d . A .
C20 C 0.6106(3) 0.0387(5) 0.2277(3) 0.0304(13) Uani 1 1 d . . .
Re1 Re 0.622683(13) 0.169205(18) 0.156306(11) 0.02964(7) Uani 1 1 d . A .
N1 N 0.7092(3) 0.0565(3) 0.1190(2) 0.0299(10) Uani 1 1 d . . .
N2 N 0.7462(3) 0.1889(3) 0.22462(19) 0.0296(10) Uani 1 1 d . . .
C21 C 0.6900(3) -0.0007(5) 0.0595(3) 0.0392(14) Uani 1 1 d . A .
H21 H 0.6371 0.0103 0.0311 0.047 Uiso 1 1 calc R . .
C22 C 0.7451(4) -0.0743(5) 0.0392(3) 0.0410(15) Uani 1 1 d . . .
H22 H 0.7287 -0.1116 -0.0023 0.049 Uiso 1 1 calc R A .
C23 C 0.8250(3) -0.0945(4) 0.0794(3) 0.0312(13) Uani 1 1 d . A .
C24 C 0.8451(3) -0.0333(4) 0.1402(2) 0.0295(12) Uani 1 1 d . . .
H24 H 0.8983 -0.0422 0.1686 0.035 Uiso 1 1 calc R A .
C25 C 0.7876(3) 0.0405(4) 0.1591(2) 0.0249(11) Uani 1 1 d . A .
C26 C 0.8061(3) 0.1112(4) 0.2212(2) 0.0274(12) Uani 1 1 d . A .
C27 C 0.8778(3) 0.1006(4) 0.2732(2) 0.0292(12) Uani 1 1 d . . .
H27 H 0.9170 0.0447 0.2704 0.035 Uiso 1 1 calc R A .
C28 C 0.8920(3) 0.1723(5) 0.3297(2) 0.0320(12) Uani 1 1 d . A .
C29 C 0.8328(3) 0.2570(4) 0.3286(3) 0.0341(13) Uani 1 1 d . . .
H29 H 0.8413 0.3107 0.3630 0.041 Uiso 1 1 calc R A .
C30 C 0.7618(3) 0.2618(4) 0.2768(2) 0.0324(13) Uani 1 1 d . A .
H30 H 0.7226 0.3183 0.2780 0.039 Uiso 1 1 calc R . .
C31 C 0.8870(4) -0.1792(5) 0.0589(3) 0.0419(12) Uani 1 1 d U . .
C33 C 0.9799(4) -0.1473(6) 0.0847(4) 0.082(2) Uani 1 1 d U A .
H33A H 1.0161 -0.2026 0.0707 0.122 Uiso 1 1 calc R . .
H33B H 0.9914 -0.1424 0.1340 0.122 Uiso 1 1 calc R . .
H33C H 0.9908 -0.0768 0.0656 0.122 Uiso 1 1 calc R . .
C32 C 0.8786(11) -0.2834(12) 0.1007(12) 0.071(5) Uani 0.70(4) 1 d PDU A 1
H32A H 0.9163 -0.3396 0.0900 0.106 Uiso 0.70(4) 1 calc PR A 1
H32B H 0.8210 -0.3099 0.0895 0.106 Uiso 0.70(4) 1 calc PR A 1
H32C H 0.8931 -0.2663 0.1489 0.106 Uiso 0.70(4) 1 calc PR A 1
C34 C 0.8682(14) -0.207(2) -0.0148(7) 0.085(5) Uani 0.70(4) 1 d PDU A 1
H34A H 0.8746 -0.1413 -0.0411 0.127 Uiso 0.70(4) 1 calc PR A 1
H34B H 0.8108 -0.2334 -0.0275 0.127 Uiso 0.70(4) 1 calc PR A 1
H34C H 0.9069 -0.2628 -0.0239 0.127 Uiso 0.70(4) 1 calc PR A 1
C32' C 0.857(3) -0.295(2) 0.060(3) 0.083(9) Uani 0.30(4) 1 d PDU A 2
H32D H 0.8982 -0.3435 0.0461 0.124 Uiso 0.30(4) 1 calc PR A 2
H32E H 0.8035 -0.3024 0.0286 0.124 Uiso 0.30(4) 1 calc PR A 2
H32F H 0.8506 -0.3137 0.1055 0.124 Uiso 0.30(4) 1 calc PR A 2
C34' C 0.885(4) -0.153(5) -0.0224(16) 0.086(10) Uani 0.30(4) 1 d PDU A 2
H34D H 0.9229 -0.2029 -0.0393 0.129 Uiso 0.30(4) 1 calc PR A 2
H34E H 0.9036 -0.0778 -0.0271 0.129 Uiso 0.30(4) 1 calc PR A 2
H34F H 0.8284 -0.1620 -0.0484 0.129 Uiso 0.30(4) 1 calc PR A 2
C35 C 0.9670(3) 0.1627(5) 0.3906(2) 0.0371(13) Uani 1 1 d . . .
C36 C 1.0248(4) 0.0642(6) 0.3823(3) 0.063(2) Uani 1 1 d . A .
H36A H 1.0709 0.0606 0.4214 0.094 Uiso 1 1 calc R . .
H36B H 1.0471 0.0737 0.3412 0.094 Uiso 1 1 calc R . .
H36C H 0.9924 -0.0033 0.3791 0.094 Uiso 1 1 calc R . .
C37 C 1.0194(4) 0.2706(5) 0.3987(3) 0.0554(19) Uani 1 1 d . A .
H37A H 1.0663 0.2635 0.4370 0.083 Uiso 1 1 calc R . .
H37B H 0.9839 0.3314 0.4067 0.083 Uiso 1 1 calc R . .
H37C H 1.0407 0.2840 0.3575 0.083 Uiso 1 1 calc R . .
C38 C 0.9292(4) 0.1431(5) 0.4558(3) 0.0454(16) Uani 1 1 d . A .
H38A H 0.9746 0.1364 0.4953 0.068 Uiso 1 1 calc R . .
H38B H 0.8960 0.0762 0.4504 0.068 Uiso 1 1 calc R . .
H38C H 0.8935 0.2046 0.4622 0.068 Uiso 1 1 calc R . .
C39 C 0.6381(3) 0.2908(5) 0.0948(3) 0.0353(14) Uani 1 1 d . . .
O1 O 0.6428(2) 0.3661(3) 0.0590(2) 0.0465(11) Uani 1 1 d . A .
C40 C 0.5193(4) 0.1260(4) 0.0955(3) 0.0371(14) Uani 1 1 d . . .
O2 O 0.4571(2) 0.0983(3) 0.0588(2) 0.0477(11) Uani 1 1 d . A .
C41 C 0.5566(4) 0.2662(5) 0.1991(3) 0.0364(14) Uani 1 1 d . . .
O3 O 0.5155(2) 0.3268(3) 0.22688(19) 0.0459(10) Uani 1 1 d . A .
C42 C 0.6886(10) -0.2684(18) 0.4788(9) 0.049(4) Uani 0.64(4) 1 d PDU A 1
C43 C 0.7340(10) -0.301(2) 0.5305(9) 0.068(5) Uani 0.64(4) 1 d PDU A 1
H43 H 0.7694 -0.3255 0.5706 0.082 Uiso 0.64(4) 1 calc PR A 1
C42' C 0.6905(16) -0.217(3) 0.4959(13) 0.041(7) Uani 0.36(4) 1 d PDU A 2
C43' C 0.7386(14) -0.229(5) 0.5493(13) 0.076(12) Uani 0.36(4) 1 d PDU A 2
H43' H 0.7763 -0.2375 0.5911 0.091 Uiso 0.36(4) 1 calc PR A 2

loop_
_atom_site_aniso_label
_atom_site_aniso_U_11
_atom_site_aniso_U_22
_atom_site_aniso_U_33
_atom_site_aniso_U_23
_atom_site_aniso_U_13
_atom_site_aniso_U_12
Fe1 0.0525(11) 0.0397(9) 0.0525(12) -0.0015(9) 0.0131(9) -0.0092(8)
C1 0.075(4) 0.083(4) 0.067(3) -0.014(4) 0.008(3) -0.044(3)
C2 0.092(5) 0.114(5) 0.098(4) -0.059(4) 0.057(4) -0.057(4)
C3 0.092(5) 0.121(7) 0.071(3) -0.021(4) 0.039(4) -0.060(5)
C4 0.075(6) 0.094(4) 0.078(4) 0.033(3) -0.006(4) -0.049(4)
C5 0.067(4) 0.069(4) 0.100(5) 0.038(4) -0.019(3) -0.040(3)
C6 0.072(4) 0.085(5) 0.073(4) 0.020(4) 0.026(4) -0.013(4)
C7 0.054(5) 0.092(5) 0.125(5) 0.059(4) 0.008(4) -0.006(4)
C8 0.064(3) 0.110(7) 0.087(4) 0.037(4) -0.007(3) -0.024(4)
C9 0.089(6) 0.113(6) 0.065(3) -0.026(4) 0.013(4) -0.043(5)
C10 0.096(6) 0.097(6) 0.079(3) -0.039(4) 0.041(4) -0.037(5)
C11 0.079(5) 0.068(7) 0.050(6) -0.009(6) 0.018(4) -0.041(5)
C12 0.066(8) 0.045(7) 0.050(6) -0.008(7) 0.013(8) -0.024(7)
Fe1' 0.0384(14) 0.0423(14) 0.059(2) -0.0056(14) 0.0112(14) -0.0070(11)
C1' 0.0390(19) 0.047(5) 0.070(5) 0.002(5) 0.013(3) -0.005(3)
C2' 0.042(5) 0.054(5) 0.076(5) 0.011(4) 0.005(4) -0.011(3)
C3' 0.048(6) 0.043(2) 0.081(7) 0.004(4) 0.008(6) -0.009(3)
C4' 0.055(6) 0.043(4) 0.074(5) -0.012(4) 0.017(5) -0.008(4)
C5' 0.049(5) 0.049(6) 0.068(5) -0.010(4) 0.020(3) -0.007(4)
C6' 0.044(6) 0.046(2) 0.092(8) -0.019(4) 0.018(5) -0.010(3)
C7' 0.050(6) 0.071(6) 0.079(5) -0.027(4) 0.025(4) -0.016(5)
C8' 0.042(4) 0.062(7) 0.078(7) -0.014(5) 0.021(4) -0.013(4)
C9' 0.038(3) 0.048(6) 0.081(6) -0.002(5) 0.008(4) -0.008(3)
C10' 0.041(5) 0.043(4) 0.089(6) 0.001(4) 0.010(5) -0.006(3)
C11' 0.035(3) 0.037(7) 0.069(9) 0.000(7) 0.015(7) 0.001(5)
C12' 0.033(9) 0.037(10) 0.075(14) 0.008(8) 0.009(10) 0.001(7)
C13 0.086(5) 0.030(3) 0.048(4) -0.006(3) 0.016(4) -0.006(4)
C14 0.062(4) 0.034(4) 0.036(3) -0.006(3) 0.002(3) -0.002(3)
C15 0.031(3) 0.038(3) 0.035(3) -0.003(3) 0.009(3) 0.009(3)
C16 0.028(3) 0.082(5) 0.049(4) 0.016(4) 0.006(3) 0.009(3)
C17 0.039(4) 0.075(5) 0.043(4) 0.021(4) 0.013(3) 0.016(4)
C18 0.058(4) 0.049(4) 0.049(4) 0.009(3) 0.021(3) 0.016(3)
C19 0.023(3) 0.038(3) 0.036(3) -0.004(3) -0.004(3) 0.000(3)
C20 0.015(3) 0.044(3) 0.027(3) -0.014(3) -0.007(2) 0.002(2)
Re1 0.02689(11) 0.03104(11) 0.02691(11) -0.00270(12) -0.00452(8) -0.00199(12)
N1 0.028(2) 0.036(3) 0.022(2) -0.003(2) -0.0035(19) -0.006(2)
N2 0.030(2) 0.034(3) 0.023(2) -0.005(2) 0.0005(19) -0.008(2)
C21 0.030(3) 0.057(4) 0.026(3) -0.007(3) -0.007(2) 0.004(3)
C22 0.042(4) 0.047(4) 0.029(3) -0.014(3) -0.006(3) -0.007(3)
C23 0.042(3) 0.027(3) 0.028(3) 0.000(2) 0.015(3) -0.006(3)
C24 0.033(3) 0.027(3) 0.025(3) -0.002(2) -0.003(2) -0.005(2)
C25 0.028(3) 0.026(3) 0.020(2) -0.003(2) 0.002(2) -0.007(2)
C26 0.027(3) 0.031(3) 0.024(3) 0.002(2) 0.003(2) -0.006(2)
C27 0.030(3) 0.027(3) 0.028(3) 0.003(2) 0.000(2) -0.001(2)
C28 0.032(3) 0.034(3) 0.027(3) 0.004(3) -0.001(2) -0.013(3)
C29 0.042(3) 0.034(3) 0.025(3) -0.004(2) 0.002(3) -0.014(3)
C30 0.039(3) 0.027(3) 0.029(3) -0.005(2) 0.000(3) 0.000(3)
C31 0.050(3) 0.039(3) 0.038(3) -0.011(3) 0.012(3) 0.002(3)
C33 0.043(3) 0.091(6) 0.114(6) -0.047(5) 0.024(4) 0.004(3)
C32 0.089(8) 0.048(6) 0.091(11) 0.017(6) 0.055(9) 0.039(5)
C34 0.100(10) 0.113(14) 0.036(4) -0.017(5) 0.000(6) 0.065(9)
C32' 0.126(18) 0.046(7) 0.10(2) -0.039(13) 0.074(19) -0.023(12)
C34' 0.109(19) 0.11(3) 0.053(5) 0.015(13) 0.049(6) 0.06(2)
C35 0.033(3) 0.042(3) 0.030(3) -0.005(3) -0.008(2) -0.004(3)
C36 0.054(4) 0.081(5) 0.040(4) 0.000(4) -0.023(3) 0.007(4)
C37 0.040(4) 0.073(5) 0.043(4) 0.008(3) -0.016(3) -0.024(3)
C38 0.053(4) 0.047(4) 0.029(3) -0.001(3) -0.009(3) -0.019(3)
C39 0.020(3) 0.046(3) 0.035(3) -0.022(3) -0.007(3) 0.000(3)
O1 0.040(2) 0.049(3) 0.048(3) 0.023(2) 0.001(2) 0.002(2)
C40 0.048(4) 0.022(3) 0.041(3) 0.004(3) 0.009(3) 0.008(3)
O2 0.034(2) 0.054(3) 0.045(2) -0.007(2) -0.019(2) -0.007(2)
C41 0.038(3) 0.040(3) 0.026(3) 0.004(3) -0.008(3) -0.012(3)
O3 0.045(2) 0.048(2) 0.043(2) -0.003(2) 0.0053(19) 0.007(2)
C42 0.045(7) 0.056(10) 0.048(7) -0.005(7) 0.016(5) 0.009(7)
C43 0.070(8) 0.080(14) 0.051(8) 0.011(9) 0.003(6) -0.019(8)
C42' 0.044(11) 0.052(17) 0.022(10) 0.007(10) -0.007(7) 0.002(11)
C43' 0.051(13) 0.12(3) 0.041(12) 0.018(16) -0.026(9) -0.020(16)

loop_
_atom_type_symbol
_atom_type_description
_atom_type_scat_dispersion_real
_atom_type_scat_dispersion_imag
_atom_type_scat_source
C C 0.0033 0.0016 'International Tables Vol C Tables 4.2.6.8 and 6.1.1.4'
H H 0.0000 0.0000 'International Tables Vol C Tables 4.2.6.8 and 6.1.1.4'
N N 0.0061 0.0033 'International Tables Vol C Tables 4.2.6.8 and 6.1.1.4'
O O 0.0106 0.0060 'International Tables Vol C Tables 4.2.6.8 and 6.1.1.4'
Fe Fe 0.3463 0.8444 'International Tables Vol C Tables 4.2.6.8 and 6.1.1.4'
Re Re -1.0185 7.2310 'International Tables Vol C Tables 4.2.6.8 and 6.1.1.4'

loop_
_geom_angle_atom_site_label_1
_geom_angle_atom_site_label_2
_geom_angle_atom_site_label_3
_geom_angle
C6 Fe1 C5 125.3(5)
C6 Fe1 C4 160.7(6)
C5 Fe1 C4 40.6(4)
C6 Fe1 C7 40.9(4)
C5 Fe1 C7 162.1(5)
C4 Fe1 C7 156.1(5)
C6 Fe1 C8 67.5(5)
C5 Fe1 C8 156.3(5)
C4 Fe1 C8 120.9(5)
C7 Fe1 C8 40.3(4)
C6 Fe1 C10 40.2(4)
C5 Fe1 C10 107.6(6)
C4 Fe1 C10 123.5(6)
C7 Fe1 C10 68.8(6)
C8 Fe1 C10 68.0(5)
C6 Fe1 C9 67.6(5)
C5 Fe1 C9 121.3(6)
C4 Fe1 C9 106.7(5)
C7 Fe1 C9 68.3(6)
C8 Fe1 C9 40.2(4)
C10 Fe1 C9 40.7(4)
C6 Fe1 C3 160.0(6)
C5 Fe1 C3 66.9(6)
C4 Fe1 C3 38.6(5)
C7 Fe1 C3 122.9(7)
C8 Fe1 C3 108.0(5)
C10 Fe1 C3 158.2(5)
C9 Fe1 C3 122.4(5)
C6 Fe1 C1 109.6(5)
C5 Fe1 C1 42.0(4)
C4 Fe1 C1 68.8(4)
C7 Fe1 C1 124.2(5)
C8 Fe1 C1 159.8(6)
C10 Fe1 C1 123.6(5)
C9 Fe1 C1 159.1(6)
C3 Fe1 C1 67.5(5)
C6 Fe1 C2 123.9(5)
C5 Fe1 C2 69.6(7)
C4 Fe1 C2 68.3(6)
C7 Fe1 C2 107.2(7)
C8 Fe1 C2 122.7(6)
C10 Fe1 C2 159.6(5)
C9 Fe1 C2 158.2(5)
C3 Fe1 C2 40.7(4)
C1 Fe1 C2 40.9(5)
C2 C1 C11 126.9(12)
C2 C1 C5 106.9(10)
C11 C1 C5 126.2(12)
C2 C1 Fe1 69.6(6)
C11 C1 Fe1 128.2(8)
C5 C1 Fe1 67.9(6)
C3 C2 C1 105.4(12)
C3 C2 Fe1 69.3(6)
C1 C2 Fe1 69.4(6)
C4 C3 C2 111.4(12)
C4 C3 Fe1 70.0(7)
C2 C3 Fe1 69.9(6)
C3 C4 C5 109.0(12)
C3 C4 Fe1 71.4(7)
C5 C4 Fe1 69.5(6)
C4 C5 C1 107.2(12)
C4 C5 Fe1 70.0(6)
C1 C5 Fe1 70.1(6)
C10 C6 C7 109.7(11)
C10 C6 Fe1 70.5(6)
C7 C6 Fe1 69.9(6)
C8 C7 C6 106.2(12)
C8 C7 Fe1 70.0(6)
C6 C7 Fe1 69.2(6)
C9 C8 C7 109.3(12)
C9 C8 Fe1 70.0(6)
C7 C8 Fe1 69.7(6)
C8 C9 C10 107.9(12)
C8 C9 Fe1 69.8(6)
C10 C9 Fe1 69.5(6)
C6 C10 C9 106.9(12)
C6 C10 Fe1 69.3(6)
C9 C10 Fe1 69.8(6)
C12 C11 C1 176.3(13)
C11 C12 C13 175.9(15)
C4' Fe1' C5' 40.7(5)
C4' Fe1' C3' 39.6(5)
C5' Fe1' C3' 68.5(6)
C4' Fe1' C8' 124.8(6)
C5' Fe1' C8' 159.8(6)
C3' Fe1' C8' 109.0(6)
C4' Fe1' C6' 156.6(7)
C5' Fe1' C6' 121.0(6)
C3' Fe1' C6' 162.5(7)
C8' Fe1' C6' 67.5(6)
C4' Fe1' C9' 107.8(6)
C5' Fe1' C9' 122.5(6)
C3' Fe1' C9' 121.9(6)
C8' Fe1' C9' 40.5(5)
C6' Fe1' C9' 67.4(6)
C4' Fe1' C10' 121.2(7)
C5' Fe1' C10' 105.9(6)
C3' Fe1' C10' 156.1(6)
C8' Fe1' C10' 67.8(6)
C6' Fe1' C10' 40.2(5)
C9' Fe1' C10' 40.1(5)
C4' Fe1' C7' 161.3(6)
C5' Fe1' C7' 157.1(6)
C3' Fe1' C7' 125.6(7)
C8' Fe1' C7' 40.4(5)
C6' Fe1' C7' 40.5(5)
C9' Fe1' C7' 68.2(6)
C10' Fe1' C7' 68.4(6)
C4' Fe1' C1' 69.2(6)
C5' Fe1' C1' 42.2(5)
C3' Fe1' C1' 69.3(6)
C8' Fe1' C1' 157.4(7)
C6' Fe1' C1' 107.0(6)
C9' Fe1' C1' 159.8(6)
C10' Fe1' C1' 123.1(6)
C7' Fe1' C1' 121.0(6)
C4' Fe1' C2' 68.6(7)
C5' Fe1' C2' 69.8(7)
C3' Fe1' C2' 41.6(5)
C8' Fe1' C2' 122.6(7)
C6' Fe1' C2' 124.5(6)
C9' Fe1' C2' 158.1(6)
C10' Fe1' C2' 160.4(6)
C7' Fe1' C2' 107.8(8)
C1' Fe1' C2' 41.1(5)
C2' C1' C11' 123.0(13)
C2' C1' C5' 106.9(12)
C11' C1' C5' 130.1(14)
C2' C1' Fe1' 69.7(7)
C11' C1' Fe1' 124.9(10)
C5' C1' Fe1' 68.1(7)
C1' C2' C3' 106.7(13)
C1' C2' Fe1' 69.2(7)
C3' C2' Fe1' 68.3(7)
C4' C3' C2' 108.9(14)
C4' C3' Fe1' 69.7(7)
C2' C3' Fe1' 70.1(7)
C3' C4' C5' 110.5(13)
C3' C4' Fe1' 70.6(8)
C5' C4' Fe1' 70.0(7)
C4' C5' C1' 107.1(13)
C4' C5' Fe1' 69.3(7)
C1' C5' Fe1' 69.7(7)
C10' C6' C7' 109.1(12)
C10' C6' Fe1' 70.0(7)
C7' C6' Fe1' 69.9(7)
C8' C7' C6' 106.5(14)
C8' C7' Fe1' 69.5(7)
C6' C7' Fe1' 69.5(7)
C7' C8' C9' 108.7(13)
C7' C8' Fe1' 70.1(7)
C9' C8' Fe1' 69.9(7)
C10' C9' C8' 108.1(13)
C10' C9' Fe1' 70.0(7)
C8' C9' Fe1' 69.6(7)
C9' C10' C6' 107.6(13)
C9' C10' Fe1' 69.8(7)
C6' C10' Fe1' 69.7(7)
C12' C11' C1' 177.8(18)
C11' C12' C13 171(2)
C12' C13 C18 116.2(13)
C12' C13 C14 121.5(13)
C18 C13 C14 119.3(6)
C12' C13 C12 26.5(9)
C18 C13 C12 120.5(8)
C14 C13 C12 119.4(8)
C15 C14 C13 122.1(6)
C14 C15 C16 116.5(5)
C14 C15 C19 119.4(5)
C16 C15 C19 124.1(5)
C15 C16 C17 121.7(6)
C18 C17 C42 112.2(11)
C18 C17 C16 119.8(6)
C42 C17 C16 127.4(10)
C18 C17 C42' 127.4(12)
C42 C17 C42' 26.4(8)
C16 C17 C42' 111.0(13)
C17 C18 C13 120.7(6)
C20 C19 C15 173.8(5)
C19 C20 Re1 176.2(4)
C41 Re1 C40 87.7(2)
C41 Re1 C39 88.2(2)
C40 Re1 C39 90.7(2)
C41 Re1 C20 91.4(2)
C40 Re1 C20 92.1(2)
C39 Re1 C20 177.22(19)
C41 Re1 N1 173.07(18)
C40 Re1 N1 98.40(19)
C39 Re1 N1 95.07(18)
C20 Re1 N1 85.09(17)
C41 Re1 N2 100.03(19)
C40 Re1 N2 170.30(19)
C39 Re1 N2 95.44(18)
C20 Re1 N2 81.94(16)
N1 Re1 N2 73.59(15)
C21 N1 C25 117.5(4)
C21 N1 Re1 124.6(3)
C25 N1 Re1 117.9(3)
C30 N2 C26 117.8(4)
C30 N2 Re1 123.9(3)
C26 N2 Re1 117.4(3)
N1 C21 C22 122.8(5)
C21 C22 C23 121.4(5)
C22 C23 C24 115.5(5)
C22 C23 C31 122.4(5)
C24 C23 C31 122.0(5)
C25 C24 C23 121.5(5)
N1 C25 C24 121.3(4)
N1 C25 C26 114.4(4)
C24 C25 C26 124.2(4)
N2 C26 C27 121.1(5)
N2 C26 C25 114.5(4)
C27 C26 C25 124.4(5)
C26 C27 C28 121.2(5)
C29 C28 C27 116.1(4)
C29 C28 C35 119.6(5)
C27 C28 C35 124.3(5)
C30 C29 C28 120.2(5)
N2 C30 C29 123.3(5)
C34 C31 C32' 78.3(16)
C34 C31 C33 112.5(11)
C32' C31 C33 122(2)
C34 C31 C32 109.4(8)
C32' C31 C32 31.9(17)
C33 C31 C32 102.2(9)
C34 C31 C23 113.4(9)
C32' C31 C23 113.4(14)
C33 C31 C23 112.6(5)
C32 C31 C23 105.8(7)
C34 C31 C34' 26.5(18)
C32' C31 C34' 104.7(17)
C33 C31 C34' 96(2)
C32 C31 C34' 135.1(16)
C23 C31 C34' 104.3(18)
C28 C35 C36 111.7(4)
C28 C35 C37 110.2(5)
C36 C35 C37 109.6(5)
C28 C35 C38 107.2(4)
C36 C35 C38 108.4(5)
C37 C35 C38 109.7(4)
O1 C39 Re1 175.9(5)
O2 C40 Re1 179.0(5)
O3 C41 Re1 179.2(5)
C43 C42 C17 176.6(16)
C43' C42' C17 168(2)

loop_
_geom_bond_atom_site_label_1
_geom_bond_atom_site_label_2
_geom_bond_distance
Fe1 C6 2.008(10)
Fe1 C5 2.010(11)
Fe1 C4 2.017(10)
Fe1 C7 2.018(11)
Fe1 C8 2.023(11)
Fe1 C10 2.023(11)
Fe1 C9 2.026(11)
Fe1 C3 2.034(11)
Fe1 C1 2.040(10)
Fe1 C2 2.042(11)
C1 C2 1.428(16)
C1 C11 1.450(13)
C1 C5 1.451(15)
C2 C3 1.418(15)
C3 C4 1.340(16)
C4 C5 1.396(15)
C6 C10 1.386(14)
C6 C7 1.408(15)
C7 C8 1.392(15)
C8 C9 1.391(15)
C9 C10 1.409(14)
C11 C12 1.179(15)
C12 C13 1.569(14)
Fe1' C4' 2.004(12)
Fe1' C5' 2.013(12)
Fe1' C3' 2.016(12)
Fe1' C8' 2.025(12)
Fe1' C6' 2.028(12)
Fe1' C9' 2.029(12)
Fe1' C10' 2.032(13)
Fe1' C7' 2.033(13)
Fe1' C1' 2.034(12)
Fe1' C2' 2.041(13)
C1' C2' 1.431(18)
C1' C11' 1.453(15)
C1' C5' 1.456(16)
C2' C3' 1.440(17)
C3' C4' 1.363(17)
C4' C5' 1.396(16)
C6' C10' 1.396(17)
C6' C7' 1.407(18)
C7' C8' 1.402(17)
C8' C9' 1.402(17)
C9' C10' 1.394(16)
C11' C12' 1.18(2)
C12' C13 1.32(2)
C13 C18 1.383(8)
C13 C14 1.395(8)
C14 C15 1.389(8)
C15 C16 1.395(7)
C15 C19 1.454(8)
C16 C17 1.406(8)
C17 C18 1.350(9)
C17 C42 1.384(14)
C17 C42' 1.58(2)
C19 C20 1.179(7)
C20 Re1 2.151(6)
Re1 C41 1.889(7)
Re1 C40 1.917(6)
Re1 C39 1.952(7)
Re1 N1 2.173(4)
Re1 N2 2.177(4)
N1 C21 1.348(6)
N1 C25 1.361(6)
N2 C30 1.343(6)
N2 C26 1.353(6)
C21 C22 1.366(7)
C22 C23 1.389(7)
C23 C24 1.394(7)
C23 C31 1.534(7)
C24 C25 1.385(7)
C25 C26 1.478(7)
C26 C27 1.389(7)
C27 C28 1.397(7)
C28 C29 1.391(7)
C28 C35 1.530(6)
C29 C30 1.374(7)
C31 C34 1.471(14)
C31 C32' 1.47(3)
C31 C33 1.524(8)
C31 C32 1.526(12)
C31 C34' 1.64(3)
C35 C36 1.535(8)
C35 C37 1.539(8)
C35 C38 1.550(7)
C39 O1 1.165(6)
C40 O2 1.161(6)
C41 O3 1.189(6)
C42 C43 1.197(12)
C42' C43' 1.187(16)

loop_
_geom_torsion_atom_site_label_1
_geom_torsion_atom_site_label_2
_geom_torsion_atom_site_label_3
_geom_torsion_atom_site_label_4
_geom_torsion
C6 Fe1 C1 C2 119.5(8)
C5 Fe1 C1 C2 -119.1(11)
C4 Fe1 C1 C2 -81.0(8)
C7 Fe1 C1 C2 76.3(9)
C8 Fe1 C1 C2 41.7(17)
C10 Fe1 C1 C2 162.1(8)
C9 Fe1 C1 C2 -162.1(13)
C3 Fe1 C1 C2 -39.2(8)
C6 Fe1 C1 C11 -1.9(14)
C5 Fe1 C1 C11 119.5(16)
C4 Fe1 C1 C11 157.6(15)
C7 Fe1 C1 C11 -45.2(15)
C8 Fe1 C1 C11 -80(2)
C10 Fe1 C1 C11 40.6(15)
C9 Fe1 C1 C11 76.4(19)
C3 Fe1 C1 C11 -160.7(14)
C2 Fe1 C1 C11 -121.5(16)
C6 Fe1 C1 C5 -121.4(8)
C4 Fe1 C1 C5 38.1(8)
C7 Fe1 C1 C5 -164.7(8)
C8 Fe1 C1 C5 160.8(13)
C10 Fe1 C1 C5 -78.8(9)
C9 Fe1 C1 C5 -43.0(17)
C3 Fe1 C1 C5 79.9(9)
C2 Fe1 C1 C5 119.1(11)
C11 C1 C2 C3 -176.5(11)
C5 C1 C2 C3 2.5(14)
Fe1 C1 C2 C3 60.4(8)
C11 C1 C2 Fe1 123.1(12)
C5 C1 C2 Fe1 -57.8(8)
C6 Fe1 C2 C3 162.7(9)
C5 Fe1 C2 C3 -77.8(9)
C4 Fe1 C2 C3 -34.2(8)
C7 Fe1 C2 C3 120.8(9)
C8 Fe1 C2 C3 79.4(11)
C10 Fe1 C2 C3 -163.7(16)
C9 Fe1 C2 C3 46(2)
C1 Fe1 C2 C3 -116.4(13)
C6 Fe1 C2 C1 -80.9(9)
C5 Fe1 C2 C1 38.6(7)
C4 Fe1 C2 C1 82.1(8)
C7 Fe1 C2 C1 -122.8(8)
C8 Fe1 C2 C1 -164.2(7)
C10 Fe1 C2 C1 -47(2)
C9 Fe1 C2 C1 162.8(14)
C3 Fe1 C2 C1 116.4(13)
C1 C2 C3 C4 -2.7(15)
Fe1 C2 C3 C4 57.7(10)
C1 C2 C3 Fe1 -60.5(8)
C6 Fe1 C3 C4 -169.3(13)
C5 Fe1 C3 C4 -37.9(8)
C7 Fe1 C3 C4 159.1(8)
C8 Fe1 C3 C4 117.3(8)
C10 Fe1 C3 C4 42(2)
C9 Fe1 C3 C4 75.5(10)
C1 Fe1 C3 C4 -83.7(8)
C2 Fe1 C3 C4 -123.1(13)
C6 Fe1 C3 C2 -46(2)
C5 Fe1 C3 C2 85.2(9)
C4 Fe1 C3 C2 123.1(13)
C7 Fe1 C3 C2 -77.8(11)
C8 Fe1 C3 C2 -119.6(10)
C10 Fe1 C3 C2 164.7(14)
C9 Fe1 C3 C2 -161.4(9)
C1 Fe1 C3 C2 39.4(9)
C2 C3 C4 C5 1.8(15)
Fe1 C3 C4 C5 59.5(9)
C2 C3 C4 Fe1 -57.7(9)
C6 Fe1 C4 C3 168.9(13)
C5 Fe1 C4 C3 119.6(13)
C7 Fe1 C4 C3 -47.6(18)
C8 Fe1 C4 C3 -80.1(10)
C10 Fe1 C4 C3 -162.8(8)
C9 Fe1 C4 C3 -121.5(8)
C1 Fe1 C4 C3 80.2(9)
C2 Fe1 C4 C3 36.0(8)
C6 Fe1 C4 C5 49.3(19)
C7 Fe1 C4 C5 -167.2(13)
C8 Fe1 C4 C5 160.3(9)
C10 Fe1 C4 C5 77.6(10)
C9 Fe1 C4 C5 118.9(9)
C3 Fe1 C4 C5 -119.6(13)
C1 Fe1 C4 C5 -39.4(8)
C2 Fe1 C4 C5 -83.6(9)
C3 C4 C5 C1 -0.1(15)
Fe1 C4 C5 C1 60.6(8)
C3 C4 C5 Fe1 -60.6(9)
C2 C1 C5 C4 -1.6(14)
C11 C1 C5 C4 177.5(11)
Fe1 C1 C5 C4 -60.5(8)
C2 C1 C5 Fe1 58.9(9)
C11 C1 C5 Fe1 -122.0(11)
C6 Fe1 C5 C4 -162.2(9)
C7 Fe1 C5 C4 163.1(19)
C8 Fe1 C5 C4 -45.9(19)
C10 Fe1 C5 C4 -121.3(9)
C9 Fe1 C5 C4 -78.8(10)
C3 Fe1 C5 C4 36.2(8)
C1 Fe1 C5 C4 117.8(12)
C2 Fe1 C5 C4 80.1(9)
C6 Fe1 C5 C1 80.1(9)
C4 Fe1 C5 C1 -117.8(12)
C7 Fe1 C5 C1 45(2)
C8 Fe1 C5 C1 -163.6(13)
C10 Fe1 C5 C1 120.9(8)
C9 Fe1 C5 C1 163.4(7)
C3 Fe1 C5 C1 -81.6(8)
C2 Fe1 C5 C1 -37.7(7)
C5 Fe1 C6 C10 74.9(10)
C4 Fe1 C6 C10 37.7(19)
C7 Fe1 C6 C10 -120.7(11)
C8 Fe1 C6 C10 -82.1(8)
C9 Fe1 C6 C10 -38.5(8)
C3 Fe1 C6 C10 -162.9(14)
C1 Fe1 C6 C10 119.2(8)
C2 Fe1 C6 C10 162.6(8)
C5 Fe1 C6 C7 -164.5(8)
C4 Fe1 C6 C7 158.4(14)
C8 Fe1 C6 C7 38.5(8)
C10 Fe1 C6 C7 120.7(11)
C9 Fe1 C6 C7 82.1(8)
C3 Fe1 C6 C7 -42.2(18)
C1 Fe1 C6 C7 -120.1(8)
C2 Fe1 C6 C7 -76.7(10)
C10 C6 C7 C8 -1.1(14)
Fe1 C6 C7 C8 -60.6(8)
C10 C6 C7 Fe1 59.4(9)
C6 Fe1 C7 C8 117.2(12)
C5 Fe1 C7 C8 162.5(18)
C4 Fe1 C7 C8 -45.4(19)
C10 Fe1 C7 C8 80.6(9)
C9 Fe1 C7 C8 36.7(8)
C3 Fe1 C7 C8 -78.7(10)
C1 Fe1 C7 C8 -162.4(8)
C2 Fe1 C7 C8 -120.6(9)
C5 Fe1 C7 C6 45(2)
C4 Fe1 C7 C6 -162.6(13)
C8 Fe1 C7 C6 -117.2(12)
C10 Fe1 C7 C6 -36.6(7)
C9 Fe1 C7 C6 -80.5(8)
C3 Fe1 C7 C6 164.1(7)
C1 Fe1 C7 C6 80.4(9)
C2 Fe1 C7 C6 122.2(8)
C6 C7 C8 C9 1.0(14)
Fe1 C7 C8 C9 -59.0(9)
C6 C7 C8 Fe1 60.0(8)
C6 Fe1 C8 C9 81.5(8)
C5 Fe1 C8 C9 -46.1(18)
C4 Fe1 C8 C9 -79.0(10)
C7 Fe1 C8 C9 120.6(12)
C10 Fe1 C8 C9 37.9(7)
C3 Fe1 C8 C9 -119.3(8)
C1 Fe1 C8 C9 167.1(12)
C2 Fe1 C8 C9 -161.7(8)
C6 Fe1 C8 C7 -39.1(8)
C5 Fe1 C8 C7 -166.7(13)
C4 Fe1 C8 C7 160.4(9)
C10 Fe1 C8 C7 -82.7(9)
C9 Fe1 C8 C7 -120.6(12)
C3 Fe1 C8 C7 120.1(9)
C1 Fe1 C8 C7 46.5(18)
C2 Fe1 C8 C7 77.7(10)
C7 C8 C9 C10 -0.5(14)
Fe1 C8 C9 C10 -59.3(8)
C7 C8 C9 Fe1 58.8(9)
C6 Fe1 C9 C8 -81.1(8)
C5 Fe1 C9 C8 160.2(8)
C4 Fe1 C9 C8 118.4(8)
C7 Fe1 C9 C8 -36.8(7)
C10 Fe1 C9 C8 -119.2(12)
C3 Fe1 C9 C8 79.3(10)
C1 Fe1 C9 C8 -167.5(11)
C2 Fe1 C9 C8 45.2(19)
C6 Fe1 C9 C10 38.1(8)
C5 Fe1 C9 C10 -80.6(9)
C4 Fe1 C9 C10 -122.4(9)
C7 Fe1 C9 C10 82.4(8)
C8 Fe1 C9 C10 119.2(12)
C3 Fe1 C9 C10 -161.5(9)
C1 Fe1 C9 C10 -48.4(17)
C2 Fe1 C9 C10 164.4(14)
C7 C6 C10 C9 0.8(14)
Fe1 C6 C10 C9 59.9(8)
C7 C6 C10 Fe1 -59.1(9)
C8 C9 C10 C6 -0.2(14)
Fe1 C9 C10 C6 -59.6(8)
C8 C9 C10 Fe1 59.4(8)
C5 Fe1 C10 C6 -124.2(8)
C4 Fe1 C10 C6 -166.0(7)
C7 Fe1 C10 C6 37.2(7)
C8 Fe1 C10 C6 80.6(8)
C9 Fe1 C10 C6 118.0(12)
C3 Fe1 C10 C6 164.2(15)
C1 Fe1 C10 C6 -80.7(9)
C2 Fe1 C10 C6 -45(2)
C6 Fe1 C10 C9 -118.0(12)
C5 Fe1 C10 C9 117.8(9)
C4 Fe1 C10 C9 76.0(10)
C7 Fe1 C10 C9 -80.9(9)
C8 Fe1 C10 C9 -37.4(8)
C3 Fe1 C10 C9 46(2)
C1 Fe1 C10 C9 161.3(8)
C2 Fe1 C10 C9 -163.4(16)
C2 C1 C11 C12 92(24)
C5 C1 C11 C12 -87(24)
Fe1 C1 C11 C12 -176(24)
C1 C11 C12 C13 6(42)
C4' Fe1' C1' C2' -80.9(10)
C5' Fe1' C1' C2' -118.8(12)
C3' Fe1' C1' C2' -38.4(9)
C8' Fe1' C1' C2' 51.6(19)
C6' Fe1' C1' C2' 123.5(9)
C9' Fe1' C1' C2' -166.1(16)
C10' Fe1' C1' C2' 164.6(9)
C7' Fe1' C1' C2' 81.5(11)
C4' Fe1' C1' C11' 162.3(15)
C5' Fe1' C1' C11' 124.5(17)
C3' Fe1' C1' C11' -155.2(15)
C8' Fe1' C1' C11' -65(2)
C6' Fe1' C1' C11' 6.8(15)
C9' Fe1' C1' C11' 77(2)
C10' Fe1' C1' C11' 47.8(15)
C7' Fe1' C1' C11' -35.2(16)
C2' Fe1' C1' C11' -116.7(16)
C4' Fe1' C1' C5' 37.9(8)
C3' Fe1' C1' C5' 80.4(9)
C8' Fe1' C1' C5' 170.4(15)
C6' Fe1' C1' C5' -117.7(9)
C9' Fe1' C1' C5' -47(2)
C10' Fe1' C1' C5' -76.6(10)
C7' Fe1' C1' C5' -159.7(9)
C2' Fe1' C1' C5' 118.8(12)
C11' C1' C2' C3' 177.3(13)
C5' C1' C2' C3' 0.0(15)
Fe1' C1' C2' C3' 58.2(9)
C11' C1' C2' Fe1' 119.1(13)
C5' C1' C2' Fe1' -58.2(9)
C4' Fe1' C2' C1' 82.4(9)
C5' Fe1' C2' C1' 38.8(8)
C3' Fe1' C2' C1' 118.8(14)
C8' Fe1' C2' C1' -159.1(9)
C6' Fe1' C2' C1' -75.5(11)
C9' Fe1' C2' C1' 167.1(16)
C10' Fe1' C2' C1' -42(2)
C7' Fe1' C2' C1' -117.1(9)
C4' Fe1' C2' C3' -36.4(9)
C5' Fe1' C2' C3' -80.0(10)
C8' Fe1' C2' C3' 82.1(11)
C6' Fe1' C2' C3' 165.6(10)
C9' Fe1' C2' C3' 48(2)
C10' Fe1' C2' C3' -160.6(18)
C7' Fe1' C2' C3' 124.1(10)
C1' Fe1' C2' C3' -118.8(14)
C1' C2' C3' C4' 0.4(16)
Fe1' C2' C3' C4' 59.1(10)
C1' C2' C3' Fe1' -58.8(9)
C5' Fe1' C3' C4' -36.6(9)
C8' Fe1' C3' C4' 122.0(10)
C6' Fe1' C3' C4' -162.8(18)
C9' Fe1' C3' C4' 79.2(11)
C10' Fe1' C3' C4' 44(2)
C7' Fe1' C3' C4' 163.9(9)
C1' Fe1' C3' C4' -82.0(10)
C2' Fe1' C3' C4' -120.0(14)
C4' Fe1' C3' C2' 120.0(14)
C5' Fe1' C3' C2' 83.4(10)
C8' Fe1' C3' C2' -118.0(11)
C6' Fe1' C3' C2' -43(3)
C9' Fe1' C3' C2' -160.8(10)
C10' Fe1' C3' C2' 164.0(14)
C7' Fe1' C3' C2' -76.0(12)
C1' Fe1' C3' C2' 38.0(9)
C2' C3' C4' C5' -0.6(17)
Fe1' C3' C4' C5' 58.8(10)
C2' C3' C4' Fe1' -59.4(10)
C5' Fe1' C4' C3' 121.5(14)
C8' Fe1' C4' C3' -77.5(12)
C6' Fe1' C4' C3' 167.0(14)
C9' Fe1' C4' C3' -118.9(10)
C10' Fe1' C4' C3' -160.8(9)
C7' Fe1' C4' C3' -44(3)
C1' Fe1' C4' C3' 82.3(10)
C2' Fe1' C4' C3' 38.1(9)
C3' Fe1' C4' C5' -121.5(14)
C8' Fe1' C4' C5' 161.0(10)
C6' Fe1' C4' C5' 45.5(19)
C9' Fe1' C4' C5' 119.6(9)
C10' Fe1' C4' C5' 77.7(10)
C7' Fe1' C4' C5' -166(2)
C1' Fe1' C4' C5' -39.2(8)
C2' Fe1' C4' C5' -83.4(9)
C3' C4' C5' C1' 0.6(16)
Fe1' C4' C5' C1' 59.8(9)
C3' C4' C5' Fe1' -59.1(10)
C2' C1' C5' C4' -0.4(15)
C11' C1' C5' C4' -177.4(14)
Fe1' C1' C5' C4' -59.5(9)
C2' C1' C5' Fe1' 59.2(10)
C11' C1' C5' Fe1' -117.9(15)
C3' Fe1' C5' C4' 35.8(9)
C8' Fe1' C5' C4' -51(2)
C6' Fe1' C5' C4' -160.7(9)
C9' Fe1' C5' C4' -79.2(11)
C10' Fe1' C5' C4' -119.7(9)
C7' Fe1' C5' C4' 168.4(17)
C1' Fe1' C5' C4' 118.3(13)
C2' Fe1' C5' C4' 80.4(9)
C4' Fe1' C5' C1' -118.3(13)
C3' Fe1' C5' C1' -82.5(9)
C8' Fe1' C5' C1' -169.2(17)
C6' Fe1' C5' C1' 81.0(10)
C9' Fe1' C5' C1' 162.5(8)
C10' Fe1' C5' C1' 122.0(8)
C7' Fe1' C5' C1' 50(2)
C2' Fe1' C5' C1' -37.9(8)
C4' Fe1' C6' C10' 44.8(18)
C5' Fe1' C6' C10' 77.6(10)
C3' Fe1' C6' C10' -163.6(19)
C8' Fe1' C6' C10' -81.8(9)
C9' Fe1' C6' C10' -37.8(8)
C7' Fe1' C6' C10' -120.3(12)
C1' Fe1' C6' C10' 121.5(9)
C2' Fe1' C6' C10' 163.2(9)
C4' Fe1' C6' C7' 165.1(14)
C5' Fe1' C6' C7' -162.1(9)
C3' Fe1' C6' C7' -43(2)
C8' Fe1' C6' C7' 38.5(9)
C9' Fe1' C6' C7' 82.5(9)
C10' Fe1' C6' C7' 120.3(12)
C1' Fe1' C6' C7' -118.2(9)
C2' Fe1' C6' C7' -76.5(11)
C10' C6' C7' C8' -0.7(16)
Fe1' C6' C7' C8' -59.9(9)
C10' C6' C7' Fe1' 59.2(10)
C4' Fe1' C7' C8' -44(3)
C5' Fe1' C7' C8' 160.3(16)
C3' Fe1' C7' C8' -77.1(12)
C6' Fe1' C7' C8' 117.6(14)
C9' Fe1' C7' C8' 37.4(9)
C10' Fe1' C7' C8' 80.7(10)
C1' Fe1' C7' C8' -162.7(10)
C2' Fe1' C7' C8' -119.7(10)
C4' Fe1' C7' C6' -161.4(19)
C5' Fe1' C7' C6' 43(2)
C3' Fe1' C7' C6' 165.3(9)
C8' Fe1' C7' C6' -117.6(14)
C9' Fe1' C7' C6' -80.2(9)
C10' Fe1' C7' C6' -36.9(8)
C1' Fe1' C7' C6' 79.6(10)
C2' Fe1' C7' C6' 122.7(9)
C6' C7' C8' C9' 0.5(16)
Fe1' C7' C8' C9' -59.5(10)
C6' C7' C8' Fe1' 60.0(9)
C4' Fe1' C8' C7' 164.3(10)
C5' Fe1' C8' C7' -157.7(17)
C3' Fe1' C8' C7' 123.1(10)
C6' Fe1' C8' C7' -38.6(9)
C9' Fe1' C8' C7' -119.7(14)
C10' Fe1' C8' C7' -82.2(10)
C1' Fe1' C8' C7' 41(2)
C2' Fe1' C8' C7' 79.0(12)
C4' Fe1' C8' C9' -76.0(11)
C5' Fe1' C8' C9' -38(2)
C3' Fe1' C8' C9' -117.3(9)
C6' Fe1' C8' C9' 81.1(9)
C10' Fe1' C8' C9' 37.4(8)
C7' Fe1' C8' C9' 119.7(14)
C1' Fe1' C8' C9' 161.0(14)
C2' Fe1' C8' C9' -161.3(9)
C7' C8' C9' C10' -0.1(16)
Fe1' C8' C9' C10' -59.7(9)
C7' C8' C9' Fe1' 59.6(10)
C4' Fe1' C9' C10' -117.7(10)
C5' Fe1' C9' C10' -75.4(11)
C3' Fe1' C9' C10' -158.8(10)
C8' Fe1' C9' C10' 119.2(13)
C6' Fe1' C9' C10' 37.9(9)
C7' Fe1' C9' C10' 81.8(10)
C1' Fe1' C9' C10' -40(2)
C2' Fe1' C9' C10' 165.5(17)
C4' Fe1' C9' C8' 123.2(9)
C5' Fe1' C9' C8' 165.4(9)
C3' Fe1' C9' C8' 82.0(11)
C6' Fe1' C9' C8' -81.3(10)
C10' Fe1' C9' C8' -119.2(13)
C7' Fe1' C9' C8' -37.3(9)
C1' Fe1' C9' C8' -158.8(15)
C2' Fe1' C9' C8' 46(2)
C8' C9' C10' C6' -0.4(16)
Fe1' C9' C10' C6' -59.8(9)
C8' C9' C10' Fe1' 59.4(10)
C7' C6' C10' C9' 0.7(15)
Fe1' C6' C10' C9' 59.8(9)
C7' C6' C10' Fe1' -59.2(10)
C4' Fe1' C10' C9' 80.5(11)
C5' Fe1' C10' C9' 122.0(10)
C3' Fe1' C10' C9' 49(2)
C8' Fe1' C10' C9' -37.7(9)
C6' Fe1' C10' C9' -118.6(13)
C7' Fe1' C10' C9' -81.5(10)
C1' Fe1' C10' C9' 164.7(9)
C2' Fe1' C10' C9' -163.8(19)
C4' Fe1' C10' C6' -160.9(9)
C5' Fe1' C10' C6' -119.4(9)
C3' Fe1' C10' C6' 167.9(15)
C8' Fe1' C10' C6' 80.9(9)
C9' Fe1' C10' C6' 118.6(13)
C7' Fe1' C10' C6' 37.1(8)
C1' Fe1' C10' C6' -76.7(10)
C2' Fe1' C10' C6' -45(2)
C2' C1' C11' C12' -84(59)
C5' C1' C11' C12' 93(59)
Fe1' C1' C11' C12' 3(60)
C1' C11' C12' C13 3(74)
C11' C12' C13 C18 113(17)
C11' C12' C13 C14 -87(18)
C11' C12' C13 C12 7(15)
C11 C12 C13 C12' 98(21)
C11 C12 C13 C18 10(21)
C11 C12 C13 C14 -159(20)
C12' C13 C14 C15 -159.3(11)
C18 C13 C14 C15 0.4(9)
C12 C13 C14 C15 170.0(8)
C13 C14 C15 C16 -1.3(8)
C13 C14 C15 C19 178.0(5)
C14 C15 C16 C17 2.2(9)
C19 C15 C16 C17 -177.0(5)
C15 C16 C17 C18 -2.4(9)
C15 C16 C17 C42 168.3(12)
C15 C16 C17 C42' -167.8(15)
C42 C17 C18 C13 -170.6(10)
C16 C17 C18 C13 1.4(10)
C42' C17 C18 C13 164.3(19)
C12' C13 C18 C17 160.2(12)
C14 C13 C18 C17 -0.4(10)
C12 C13 C18 C17 -170.0(8)
C14 C15 C19 C20 -6(6)
C16 C15 C19 C20 173(5)
C15 C19 C20 Re1 156(4)
C19 C20 Re1 C41 -60(7)
C19 C20 Re1 C40 -148(7)
C19 C20 Re1 C39 21(10)
C19 C20 Re1 N1 114(7)
C19 C20 Re1 N2 40(7)
C41 Re1 N1 C21 164.9(15)
C40 Re1 N1 C21 13.9(5)
C39 Re1 N1 C21 -77.5(4)
C20 Re1 N1 C21 105.3(4)
N2 Re1 N1 C21 -171.7(5)
C41 Re1 N1 C25 -13.5(18)
C40 Re1 N1 C25 -164.5(4)
C39 Re1 N1 C25 104.0(4)
C20 Re1 N1 C25 -73.2(4)
N2 Re1 N1 C25 9.9(3)
C41 Re1 N2 C30 -5.3(4)
C40 Re1 N2 C30 -147.5(11)
C39 Re1 N2 C30 83.7(4)
C20 Re1 N2 C30 -95.3(4)
N1 Re1 N2 C30 177.4(4)
C41 Re1 N2 C26 163.5(4)
C40 Re1 N2 C26 21.3(13)
C39 Re1 N2 C26 -107.5(4)
C20 Re1 N2 C26 73.5(4)
N1 Re1 N2 C26 -13.8(3)
C25 N1 C21 C22 1.2(8)
Re1 N1 C21 C22 -177.2(4)
N1 C21 C22 C23 0.0(9)
C21 C22 C23 C24 -1.4(8)
C21 C22 C23 C31 178.2(5)
C22 C23 C24 C25 1.5(7)
C31 C23 C24 C25 -178.1(5)
C21 N1 C25 C24 -1.1(7)
Re1 N1 C25 C24 177.5(4)
C21 N1 C25 C26 176.3(4)
Re1 N1 C25 C26 -5.2(5)
C23 C24 C25 N1 -0.3(7)
C23 C24 C25 C26 -177.4(5)
C30 N2 C26 C27 5.8(7)
Re1 N2 C26 C27 -163.7(4)
C30 N2 C26 C25 -174.9(4)
Re1 N2 C26 C25 15.6(5)
N1 C25 C26 N2 -6.7(6)
C24 C25 C26 N2 170.5(5)
N1 C25 C26 C27 172.5(5)
C24 C25 C26 C27 -10.3(8)
N2 C26 C27 C28 -2.4(8)
C25 C26 C27 C28 178.4(5)
C26 C27 C28 C29 -3.0(7)
C26 C27 C28 C35 176.9(5)
C27 C28 C29 C30 4.9(7)
C35 C28 C29 C30 -175.0(5)
C26 N2 C30 C29 -3.9(7)
Re1 N2 C30 C29 164.8(4)
C28 C29 C30 N2 -1.6(8)
C22 C23 C31 C34 20.0(14)
C24 C23 C31 C34 -160.5(13)
C22 C23 C31 C32' -67(3)
C24 C23 C31 C32' 113(3)
C22 C23 C31 C33 149.3(6)
C24 C23 C31 C33 -31.2(8)
C22 C23 C31 C32 -99.9(12)
C24 C23 C31 C32 79.6(12)
C22 C23 C31 C34' 46(2)
C24 C23 C31 C34' -134(2)
C29 C28 C35 C36 179.9(5)
C27 C28 C35 C36 -0.1(7)
C29 C28 C35 C37 -58.0(6)
C27 C28 C35 C37 122.0(6)
C29 C28 C35 C38 61.3(6)
C27 C28 C35 C38 -118.7(5)
C41 Re1 C39 O1 -23(6)
C40 Re1 C39 O1 65(6)
C20 Re1 C39 O1 -104(7)
N1 Re1 C39 O1 163(6)
N2 Re1 C39 O1 -123(6)
C41 Re1 C40 O2 -136(29)
C39 Re1 C40 O2 136(29)
C20 Re1 C40 O2 -45(29)
N1 Re1 C40 O2 40(29)
N2 Re1 C40 O2 7(30)
C40 Re1 C41 O3 131(37)
C39 Re1 C41 O3 -138(37)
C20 Re1 C41 O3 39(37)
N1 Re1 C41 O3 -20(38)
N2 Re1 C41 O3 -43(37)
C18 C17 C42 C43 -91(30)
C16 C17 C42 C43 98(30)
C42' C17 C42 C43 40(28)
C18 C17 C42' C43' 71(13)
C42 C17 C42' C43' 9(10)
C16 C17 C42' C43' -125(12)
